data_1542573
loop_
_publ_author_name
'Cai, Qun'
'Li, Deng-Kui'
'Zhou, Rong-Rong'
'Shu, Wen-Ming'
'Wu, Yan-Dong'
'Wu, An-Xin'

_publ_section_title
;
 Acid-Catalyzed Multicomponent Tandem Cyclizations: Access to
 Polyfunctional Dihydroindolizino[8,7-b]indoles.
;
_journal_issue 6
_journal_name_full 'Organic letters'
_journal_page_first 1342
_journal_page_last 1345
_journal_paper_doi 10.1021/acs.orglett.6b00281
_journal_volume 18
_journal_year 2016
_chemical_formula_sum 'C26 H19 N3 O2'
_chemical_formula_weight 405.44
_chemical_name_systematic
; 
 ? 
;
_space_group_IT_number 14
_symmetry_cell_setting monoclinic
_symmetry_space_group_name_Hall '-P 2ybc'
_symmetry_space_group_name_H-M 'P 1 21/c 1'
_atom_sites_solution_hydrogens geom
_atom_sites_solution_primary direct
_atom_sites_solution_secondary difmap
_audit_creation_method SHELXL-97
_cell_angle_alpha 90.00
_cell_angle_beta 110.772(2)
_cell_angle_gamma 90.00
_cell_formula_units_Z 4
_cell_length_a 10.0072(10)
_cell_length_b 23.043(2)
_cell_length_c 9.4047(9)
_cell_measurement_reflns_used 4120
_cell_measurement_temperature 298(2)
_cell_measurement_theta_max 30.13
_cell_measurement_theta_min 2.48
_cell_volume 2027.7(3)
_computing_cell_refinement 'Bruker SAINT'
_computing_data_collection 'Bruker APEX2'
_computing_data_reduction 'Bruker SAINT'
_computing_molecular_graphics 'Bruker SHELXTL'
_computing_publication_material 'Bruker SHELXTL'
_computing_structure_refinement 'SHELXL-97 (Sheldrick, 2008)'
_computing_structure_solution 'SHELXS-97 (Sheldrick, 2008)'
_diffrn_ambient_temperature 298(2)
_diffrn_measured_fraction_theta_full 0.994
_diffrn_measured_fraction_theta_max 0.994
_diffrn_measurement_device_type 'Bruker APEX-II CCD'
_diffrn_measurement_method '\f and \w scans'
_diffrn_radiation_monochromator graphite
_diffrn_radiation_source 'fine-focus sealed tube'
_diffrn_radiation_type MoK\a
_diffrn_radiation_wavelength 0.71073
_diffrn_reflns_av_R_equivalents 0.0783
_diffrn_reflns_av_sigmaI/netI 0.0650
_diffrn_reflns_limit_h_max 14
_diffrn_reflns_limit_h_min -13
_diffrn_reflns_limit_k_max 32
_diffrn_reflns_limit_k_min -31
_diffrn_reflns_limit_l_max 12
_diffrn_reflns_limit_l_min -13
_diffrn_reflns_number 21187
_diffrn_reflns_theta_full 30.19
_diffrn_reflns_theta_max 30.19
_diffrn_reflns_theta_min 1.77
_exptl_absorpt_coefficient_mu 0.086
_exptl_absorpt_correction_T_max 0.9831
_exptl_absorpt_correction_T_min 0.9831
_exptl_absorpt_correction_type none
_exptl_crystal_colour colorless
_exptl_crystal_density_diffrn 1.328
_exptl_crystal_density_method 'not measured'
_exptl_crystal_description block
_exptl_crystal_F_000 848
_exptl_crystal_size_max 0.20
_exptl_crystal_size_mid 0.20
_exptl_crystal_size_min 0.20
_refine_diff_density_max 0.238
_refine_diff_density_min -0.288
_refine_diff_density_rms 0.053
_refine_ls_extinction_coef 0.0012(7)
_refine_ls_extinction_expression Fc^*^=kFc[1+0.001xFc^2^\l^3^/sin(2\q)]^-1/4^
_refine_ls_extinction_method SHELXL
_refine_ls_goodness_of_fit_ref 0.923
_refine_ls_hydrogen_treatment mixed
_refine_ls_matrix_type full
_refine_ls_number_parameters 285
_refine_ls_number_reflns 5995
_refine_ls_number_restraints 1
_refine_ls_restrained_S_all 0.923
_refine_ls_R_factor_all 0.1000
_refine_ls_R_factor_gt 0.0489
_refine_ls_shift/su_max 0.000
_refine_ls_shift/su_mean 0.000
_refine_ls_structure_factor_coef Fsqd
_refine_ls_weighting_details 'calc w=1/[\s^2^(Fo^2^)+(0.0724P)^2^+0.0000P] where P=(Fo^2^+2Fc^2^)/3'
_refine_ls_weighting_scheme calc
_refine_ls_wR_factor_gt 0.1134
_refine_ls_wR_factor_ref 0.1436
_reflns_number_gt 3337
_reflns_number_total 5995
_reflns_threshold_expression >2sigma(I)
_cod_data_source_file 4a.cif
_cod_data_source_block t
_cod_depositor_comments
;
The following automatic conversions were performed:

'_symmetry_cell_setting' value 'Monoclinic' changed to 'monoclinic'
according to
/usr/data/users/saulius/crontab/automatic-downloads/rss-feeds/ACS/lib/dictionaries/cif_core.dic
dictionary named 'cif_core.dic' version 2.4.2 from 2011-04-26.

Automatic conversion script
Id: cif_fix_values 4268 2015-11-12 08:31:59Z antanas 

 Adding full bibliography for 1542573--1542575.cif.
;
_cod_original_sg_symbol_H-M P2(1)/c
_cod_database_code 1542573

loop_
_symmetry_equiv_pos_as_xyz
'x, y, z'
'-x, y+1/2, -z+1/2'
'-x, -y, -z'
'x, -y-1/2, z-1/2'

loop_
_atom_site_label
_atom_site_type_symbol
_atom_site_fract_x
_atom_site_fract_y
_atom_site_fract_z
_atom_site_U_iso_or_equiv
_atom_site_adp_type
_atom_site_occupancy
_atom_site_symmetry_multiplicity
_atom_site_calc_flag
_atom_site_refinement_flags
C18 C 0.24629(19) 0.48338(7) 0.2603(2) 0.0491(4) Uani 1 1 d .
H18 H 0.2921 0.5191 0.2852 0.059 Uiso 1 1 calc R
C17 C 0.1919(2) 0.46576(7) 0.1112(2) 0.0519(4) Uani 1 1 d .
H17 H 0.2004 0.4897 0.0353 0.062 Uiso 1 1 calc R
C16 C 0.12508(18) 0.41289(7) 0.07391(18) 0.0447(4) Uani 1 1 d .
H16 H 0.0902 0.4010 -0.0272 0.054 Uiso 1 1 calc R
N1 N 0.02565(14) 0.11190(5) 0.15607(15) 0.0380(3) Uani 1 1 d D
C3 C 0.2448(2) -0.02158(7) 0.24570(19) 0.0474(4) Uani 1 1 d .
H3 H 0.2404 -0.0619 0.2424 0.057 Uiso 1 1 calc R
C5 C 0.38980(18) 0.06510(8) 0.31021(18) 0.0446(4) Uani 1 1 d .
H5 H 0.4790 0.0828 0.3488 0.054 Uiso 1 1 calc R
C4 C 0.37780(19) 0.00579(8) 0.30263(19) 0.0499(4) Uani 1 1 d .
H4 H 0.4602 -0.0167 0.3362 0.060 Uiso 1 1 calc R
C8 C 0.33152(17) 0.21118(7) 0.2849(2) 0.0480(4) Uani 1 1 d .
H8A H 0.3617 0.2196 0.1999 0.058 Uiso 1 1 calc R
H8B H 0.4161 0.2030 0.3731 0.058 Uiso 1 1 calc R
O2 O -0.18485(17) 0.39213(6) -0.0348(2) 0.0990(6) Uani 1 1 d .
O1 O -0.33088(13) 0.32285(5) -0.07496(17) 0.0639(4) Uani 1 1 d .
N2 N 0.11046(13) 0.26930(5) 0.20261(14) 0.0365(3) Uani 1 1 d .
C14 C 0.08989(15) 0.16570(6) 0.18597(16) 0.0353(3) Uani 1 1 d .
C1 C 0.13100(16) 0.06993(7) 0.19990(16) 0.0352(3) Uani 1 1 d .
C2 C 0.12019(18) 0.01008(7) 0.19433(18) 0.0428(4) Uani 1 1 d .
H2 H 0.0316 -0.0082 0.1571 0.051 Uiso 1 1 calc R
C20 C 0.16411(17) 0.39528(7) 0.33646(17) 0.0395(4) Uani 1 1 d .
H20 H 0.1545 0.3719 0.4129 0.047 Uiso 1 1 calc R
C19 C 0.23300(18) 0.44825(7) 0.37308(19) 0.0442(4) Uani 1 1 d .
H19 H 0.2704 0.4601 0.4740 0.053 Uiso 1 1 calc R
C6 C 0.26438(16) 0.09850(7) 0.25848(16) 0.0362(3) Uani 1 1 d .
C7 C 0.23546(16) 0.15942(7) 0.24877(17) 0.0372(3) Uani 1 1 d .
C26 C -0.29590(18) 0.16964(7) 0.0579(2) 0.0456(4) Uani 1 1 d .
H26 H -0.2580 0.1707 0.1636 0.055 Uiso 1 1 calc R
C22 C -0.29279(17) 0.20021(7) -0.18179(18) 0.0422(4) Uani 1 1 d .
H22 H -0.2533 0.2221 -0.2401 0.051 Uiso 1 1 calc R
N3 N -0.21022(14) 0.34167(6) -0.02289(15) 0.0406(3) Uani 1 1 d .
C15 C 0.10898(15) 0.37683(6) 0.18554(16) 0.0336(3) Uani 1 1 d .
C10 C 0.04020(15) 0.31960(6) 0.14488(16) 0.0333(3) Uani 1 1 d .
C13 C 0.02215(15) 0.22178(6) 0.14845(16) 0.0343(3) Uani 1 1 d .
C9 C 0.25486(17) 0.26306(7) 0.3168(2) 0.0473(4) Uani 1 1 d .
H9A H 0.2482 0.2590 0.4168 0.057 Uiso 1 1 calc R
H9B H 0.3096 0.2978 0.3174 0.057 Uiso 1 1 calc R
C12 C -0.10987(15) 0.24094(6) 0.05404(15) 0.0319(3) Uani 1 1 d .
C21 C -0.23466(14) 0.20343(6) -0.02487(16) 0.0324(3) Uani 1 1 d .
C25 C -0.41200(19) 0.13451(8) -0.0138(2) 0.0534(5) Uani 1 1 d .
H25 H -0.4518 0.1123 0.0437 0.064 Uiso 1 1 calc R
C24 C -0.46871(18) 0.13220(8) -0.1689(2) 0.0537(5) Uani 1 1 d .
H24 H -0.5473 0.1087 -0.2172 0.064 Uiso 1 1 calc R
C23 C -0.40882(19) 0.16482(8) -0.2529(2) 0.0515(4) Uani 1 1 d .
H23 H -0.4466 0.1631 -0.3585 0.062 Uiso 1 1 calc R
C11 C -0.09635(15) 0.30264(6) 0.05119(16) 0.0334(3) Uani 1 1 d .
H1 H -0.0666(16) 0.1069(8) 0.113(2) 0.061(6) Uiso 1 1 d D

loop_
_atom_site_aniso_label
_atom_site_aniso_U_11
_atom_site_aniso_U_22
_atom_site_aniso_U_33
_atom_site_aniso_U_23
_atom_site_aniso_U_13
_atom_site_aniso_U_12
C18 0.0473(10) 0.0330(9) 0.0674(12) -0.0072(8) 0.0207(9) -0.0062(7)
C17 0.0607(12) 0.0413(10) 0.0541(10) 0.0084(8) 0.0209(9) -0.0071(8)
C16 0.0514(10) 0.0441(9) 0.0362(8) 0.0009(7) 0.0126(7) -0.0063(7)
N1 0.0295(7) 0.0329(7) 0.0468(7) 0.0017(5) 0.0078(6) -0.0001(5)
C3 0.0572(11) 0.0324(8) 0.0524(10) 0.0048(7) 0.0192(8) 0.0072(7)
C5 0.0366(8) 0.0435(9) 0.0461(9) -0.0002(7) 0.0052(7) 0.0056(7)
C4 0.0477(10) 0.0447(10) 0.0507(10) 0.0037(8) 0.0094(8) 0.0152(8)
C8 0.0316(8) 0.0405(9) 0.0601(10) -0.0002(7) 0.0019(7) -0.0006(7)
O2 0.0580(9) 0.0359(8) 0.1602(16) 0.0240(9) -0.0140(10) -0.0004(7)
O1 0.0313(6) 0.0492(8) 0.0968(10) 0.0041(7) 0.0051(7) 0.0052(5)
N2 0.0301(6) 0.0306(7) 0.0409(7) -0.0001(5) 0.0030(5) -0.0014(5)
C14 0.0312(7) 0.0313(8) 0.0382(8) 0.0003(6) 0.0060(6) -0.0009(6)
C1 0.0343(8) 0.0356(8) 0.0347(7) 0.0038(6) 0.0109(6) 0.0043(6)
C2 0.0442(9) 0.0355(9) 0.0484(9) 0.0007(7) 0.0160(7) -0.0021(7)
C20 0.0429(9) 0.0391(9) 0.0386(8) -0.0001(6) 0.0171(7) 0.0006(7)
C19 0.0436(9) 0.0424(9) 0.0459(9) -0.0131(7) 0.0149(7) -0.0014(7)
C6 0.0355(8) 0.0352(8) 0.0344(7) 0.0016(6) 0.0079(6) 0.0031(6)
C7 0.0325(8) 0.0340(8) 0.0405(8) 0.0023(6) 0.0074(6) 0.0020(6)
C26 0.0444(9) 0.0481(10) 0.0456(9) 0.0047(7) 0.0177(8) -0.0039(7)
C22 0.0418(9) 0.0436(9) 0.0404(8) 0.0007(7) 0.0136(7) -0.0020(7)
N3 0.0381(7) 0.0332(7) 0.0449(7) 0.0010(5) 0.0079(6) 0.0047(5)
C15 0.0333(8) 0.0292(7) 0.0378(8) 0.0001(6) 0.0119(6) 0.0003(6)
C10 0.0340(7) 0.0310(8) 0.0335(7) 0.0006(6) 0.0101(6) 0.0002(6)
C13 0.0315(7) 0.0292(7) 0.0393(8) 0.0005(6) 0.0092(6) -0.0009(6)
C9 0.0363(8) 0.0363(9) 0.0542(9) -0.0013(7) -0.0024(7) -0.0030(7)
C12 0.0302(7) 0.0314(8) 0.0337(7) 0.0000(6) 0.0108(6) 0.0000(6)
C21 0.0275(7) 0.0306(7) 0.0374(7) 0.0012(6) 0.0095(6) 0.0025(6)
C25 0.0477(10) 0.0431(10) 0.0759(13) 0.0059(9) 0.0299(10) -0.0073(8)
C24 0.0349(9) 0.0422(10) 0.0788(13) -0.0137(9) 0.0139(9) -0.0052(7)
C23 0.0467(10) 0.0526(11) 0.0461(9) -0.0099(8) 0.0054(8) -0.0006(8)
C11 0.0320(7) 0.0308(8) 0.0356(7) 0.0024(6) 0.0097(6) 0.0034(6)

loop_
_atom_type_symbol
_atom_type_description
_atom_type_scat_dispersion_real
_atom_type_scat_dispersion_imag
_atom_type_scat_source
C C 0.0033 0.0016 'International Tables Vol C Tables 4.2.6.8 and 6.1.1.4'
H H 0.0000 0.0000 'International Tables Vol C Tables 4.2.6.8 and 6.1.1.4'
N N 0.0061 0.0033 'International Tables Vol C Tables 4.2.6.8 and 6.1.1.4'
O O 0.0106 0.0060 'International Tables Vol C Tables 4.2.6.8 and 6.1.1.4'

loop_
_geom_angle_atom_site_label_1
_geom_angle_atom_site_label_2
_geom_angle_atom_site_label_3
_geom_angle
C17 C18 C19 120.05(16)
C17 C18 H18 120.0
C19 C18 H18 120.0
C18 C17 C16 120.24(16)
C18 C17 H17 119.9
C16 C17 H17 119.9
C17 C16 C15 120.83(15)
C17 C16 H16 119.6
C15 C16 H16 119.6
C14 N1 C1 108.50(13)
C14 N1 H1 123.5(12)
C1 N1 H1 128.0(12)
C2 C3 C4 121.13(16)
C2 C3 H3 119.4
C4 C3 H3 119.4
C4 C5 C6 118.50(16)
C4 C5 H5 120.8
C6 C5 H5 120.8
C5 C4 C3 121.59(16)
C5 C4 H4 119.2
C3 C4 H4 119.2
C7 C8 C9 110.30(13)
C7 C8 H8A 109.6
C9 C8 H8A 109.6
C7 C8 H8B 109.6
C9 C8 H8B 109.6
H8A C8 H8B 108.1
C10 N2 C13 110.71(12)
C10 N2 C9 127.45(12)
C13 N2 C9 121.64(12)
C7 C14 N1 109.88(13)
C7 C14 C13 122.32(13)
N1 C14 C13 127.62(13)
N1 C1 C2 130.21(14)
N1 C1 C6 107.80(13)
C2 C1 C6 121.99(14)
C3 C2 C1 117.80(16)
C3 C2 H2 121.1
C1 C2 H2 121.1
C19 C20 C15 120.31(14)
C19 C20 H20 119.8
C15 C20 H20 119.8
C18 C19 C20 120.16(15)
C18 C19 H19 119.9
C20 C19 H19 119.9
C5 C6 C1 118.98(15)
C5 C6 C7 134.12(15)
C1 C6 C7 106.90(13)
C14 C7 C6 106.92(13)
C14 C7 C8 120.89(13)
C6 C7 C8 132.08(14)
C25 C26 C21 121.17(16)
C25 C26 H26 119.4
C21 C26 H26 119.4
C23 C22 C21 120.74(16)
C23 C22 H22 119.6
C21 C22 H22 119.6
O2 N3 O1 121.41(14)
O2 N3 C11 119.79(14)
O1 N3 C11 118.79(13)
C16 C15 C20 118.41(14)
C16 C15 C10 120.44(13)
C20 C15 C10 121.11(13)
N2 C10 C11 105.34(12)
N2 C10 C15 121.97(13)
C11 C10 C15 132.68(13)
C12 C13 N2 108.93(12)
C12 C13 C14 134.79(13)
N2 C13 C14 115.75(12)
N2 C9 C8 111.72(13)
N2 C9 H9A 109.3
C8 C9 H9A 109.3
N2 C9 H9B 109.3
C8 C9 H9B 109.3
H9A C9 H9B 107.9
C13 C12 C11 104.80(12)
C13 C12 C21 125.50(13)
C11 C12 C21 129.70(13)
C22 C21 C26 117.78(14)
C22 C21 C12 121.74(13)
C26 C21 C12 120.48(13)
C24 C25 C26 120.26(17)
C24 C25 H25 119.9
C26 C25 H25 119.9
C25 C24 C23 119.49(16)
C25 C24 H24 120.3
C23 C24 H24 120.3
C24 C23 C22 120.56(16)
C24 C23 H23 119.7
C22 C23 H23 119.7
C10 C11 N3 124.54(13)
C10 C11 C12 110.20(12)
N3 C11 C12 124.93(13)

loop_
_geom_bond_atom_site_label_1
_geom_bond_atom_site_label_2
_geom_bond_distance
C18 C17 1.373(2)
C18 C19 1.377(2)
C18 H18 0.9300
C17 C16 1.374(2)
C17 H17 0.9300
C16 C15 1.392(2)
C16 H16 0.9300
N1 C14 1.3789(19)
N1 C1 1.3813(19)
N1 H1 0.874(15)
C3 C2 1.376(2)
C3 C4 1.396(3)
C3 H3 0.9300
C5 C4 1.372(2)
C5 C6 1.404(2)
C5 H5 0.9300
C4 H4 0.9300
C8 C7 1.493(2)
C8 C9 1.507(2)
C8 H8A 0.9700
C8 H8B 0.9700
O2 N3 1.2039(18)
O1 N3 1.2109(17)
N2 C10 1.3645(18)
N2 C13 1.3858(18)
N2 C9 1.4703(19)
C14 C7 1.372(2)
C14 C13 1.444(2)
C1 C2 1.383(2)
C1 C6 1.413(2)
C2 H2 0.9300
C20 C19 1.384(2)
C20 C15 1.394(2)
C20 H20 0.9300
C19 H19 0.9300
C6 C7 1.430(2)
C26 C25 1.380(2)
C26 C21 1.388(2)
C26 H26 0.9300
C22 C23 1.382(2)
C22 C21 1.383(2)
C22 H22 0.9300
N3 C11 1.4247(19)
C15 C10 1.474(2)
C10 C11 1.394(2)
C13 C12 1.377(2)
C9 H9A 0.9700
C9 H9B 0.9700
C12 C11 1.429(2)
C12 C21 1.483(2)
C25 C24 1.366(3)
C25 H25 0.9300
C24 C23 1.372(3)
C24 H24 0.9300
C23 H23 0.9300

loop_
_geom_torsion_atom_site_label_1
_geom_torsion_atom_site_label_2
_geom_torsion_atom_site_label_3
_geom_torsion_atom_site_label_4
_geom_torsion
C19 C18 C17 C16 -0.5(3)
C18 C17 C16 C15 1.2(3)
C6 C5 C4 C3 -0.3(3)
C2 C3 C4 C5 0.2(3)
C1 N1 C14 C7 -0.07(17)
C1 N1 C14 C13 175.05(14)
C14 N1 C1 C2 179.24(16)
C14 N1 C1 C6 -0.07(16)
C4 C3 C2 C1 0.5(2)
N1 C1 C2 C3 179.65(15)
C6 C1 C2 C3 -1.1(2)
C17 C18 C19 C20 -0.4(3)
C15 C20 C19 C18 0.7(2)
C4 C5 C6 C1 -0.4(2)
C4 C5 C6 C7 -179.99(17)
N1 C1 C6 C5 -179.53(14)
C2 C1 C6 C5 1.1(2)
N1 C1 C6 C7 0.18(17)
C2 C1 C6 C7 -179.20(14)
N1 C14 C7 C6 0.18(18)
C13 C14 C7 C6 -175.25(14)
N1 C14 C7 C8 176.88(14)
C13 C14 C7 C8 1.4(2)
C5 C6 C7 C14 179.43(17)
C1 C6 C7 C14 -0.22(17)
C5 C6 C7 C8 3.2(3)
C1 C6 C7 C8 -176.40(16)
C9 C8 C7 C14 27.5(2)
C9 C8 C7 C6 -156.76(16)
C17 C16 C15 C20 -0.9(2)
C17 C16 C15 C10 -178.54(16)
C19 C20 C15 C16 0.0(2)
C19 C20 C15 C10 177.61(15)
C13 N2 C10 C11 -0.21(16)
C9 N2 C10 C11 -175.08(15)
C13 N2 C10 C15 179.25(13)
C9 N2 C10 C15 4.4(2)
C16 C15 C10 N2 119.27(17)
C20 C15 C10 N2 -58.3(2)
C16 C15 C10 C11 -61.4(2)
C20 C15 C10 C11 120.99(18)
C10 N2 C13 C12 -0.61(17)
C9 N2 C13 C12 174.61(14)
C10 N2 C13 C14 172.35(13)
C9 N2 C13 C14 -12.4(2)
C7 C14 C13 C12 160.18(16)
N1 C14 C13 C12 -14.4(3)
C7 C14 C13 N2 -10.4(2)
N1 C14 C13 N2 175.01(14)
C10 N2 C9 C8 -143.98(15)
C13 N2 C9 C8 41.7(2)
C7 C8 C9 N2 -46.19(19)
N2 C13 C12 C11 1.13(16)
C14 C13 C12 C11 -169.92(17)
N2 C13 C12 C21 -179.13(13)
C14 C13 C12 C21 9.8(3)
C23 C22 C21 C26 0.6(2)
C23 C22 C21 C12 179.80(15)
C25 C26 C21 C22 -0.8(2)
C25 C26 C21 C12 -179.99(15)
C13 C12 C21 C22 -116.55(18)
C11 C12 C21 C22 63.1(2)
C13 C12 C21 C26 62.6(2)
C11 C12 C21 C26 -117.69(18)
C21 C26 C25 C24 0.3(3)
C26 C25 C24 C23 0.4(3)
C25 C24 C23 C22 -0.6(3)
C21 C22 C23 C24 0.1(3)
N2 C10 C11 N3 174.49(13)
C15 C10 C11 N3 -4.9(3)
N2 C10 C11 C12 0.93(16)
C15 C10 C11 C12 -178.44(15)
O2 N3 C11 C10 16.5(2)
O1 N3 C11 C10 -164.75(15)
O2 N3 C11 C12 -170.88(18)
O1 N3 C11 C12 7.9(2)
C13 C12 C11 C10 -1.28(16)
C21 C12 C11 C10 178.99(14)
C13 C12 C11 N3 -174.82(14)
C21 C12 C11 N3 5.5(2)
